data_7005013
loop_
_publ_author_name
'Kokatam, Swarna-Latha'
'Chaudhuri, Phalguni'
'Weyherm\"uller, Thomas'
'Wieghardt, Karl'

_publ_section_title
;
 Molecular and electronic structure of square planar complexes
 [PdII(tbpy)(L N,O IP)]0, [PdII(tbpy)(LN,O ISQ)](PF6), and
 [PdII(tbpy)(L N,O IBQ)](PF6)(BF4).2CH2Cl2: an o-iminophenolato based
 ligand centered, three-membered redox series.
;
_journal_issue 3
_journal_name_full 'Dalton transactions (Cambridge, England : 2003)'
_journal_page_first 373
_journal_page_last 378
_journal_paper_doi 10.1039/b614745c
_journal_year 2007
_chemical_formula_moiety '[C39 H48 F3 N3 O Pd]2+, (B F4)-, (P F6)-, 2 CH2CL2'
_chemical_formula_sum 'C41 H52 B Cl4 F13 N3 O P Pd'
_chemical_formula_weight 1139.84
_chemical_name_systematic
;
?
;
_space_group_IT_number 15
_symmetry_cell_setting monoclinic
_symmetry_space_group_name_Hall '-C 2yc'
_symmetry_space_group_name_H-M 'C 1 2/c 1'
_atom_sites_solution_hydrogens geom
_atom_sites_solution_primary direct
_atom_sites_solution_secondary difmap
_audit_creation_method SHELXL-97
_cell_angle_alpha 90.00
_cell_angle_beta 124.352(6)
_cell_angle_gamma 90.00
_cell_formula_units_Z 8
_cell_length_a 37.901(2)
_cell_length_b 11.5338(6)
_cell_length_c 26.740(2)
_cell_measurement_temperature 100(2)
_cell_volume 9650.4(12)
_computing_cell_refinement 'Nonius Collect Software'
_computing_data_collection 'Nonius Collect Software'
_computing_data_reduction 'Nonius Collect Software'
_computing_structure_refinement 'SHELXL-97 (Sheldrick, 1997)'
_computing_structure_solution 'SHELXS-97 (Sheldrick, 1990)'
_diffrn_ambient_temperature 100(2)
_diffrn_measured_fraction_theta_full 0.998
_diffrn_measured_fraction_theta_max 0.998
_diffrn_measurement_device_type 'Nonius Kappa-CCD'
_diffrn_measurement_method '1666 images at 0.5 deg. stewise rotation in omega and phi, 37 sec./frame'
_diffrn_radiation_monochromator graphite
_diffrn_radiation_source 'rotating anode, 50kV, 80mA'
_diffrn_radiation_type MoK\a
_diffrn_radiation_wavelength 0.71073
_diffrn_reflns_av_R_equivalents 0.0628
_diffrn_reflns_av_sigmaI/netI 0.0430
_diffrn_reflns_limit_h_max 51
_diffrn_reflns_limit_h_min -51
_diffrn_reflns_limit_k_max 15
_diffrn_reflns_limit_k_min -15
_diffrn_reflns_limit_l_max 36
_diffrn_reflns_limit_l_min -36
_diffrn_reflns_number 76981
_diffrn_reflns_theta_full 29.00
_diffrn_reflns_theta_max 29.00
_diffrn_reflns_theta_min 3.03
_exptl_absorpt_coefficient_mu 0.726
_exptl_absorpt_correction_type none
_exptl_crystal_colour red
_exptl_crystal_density_diffrn 1.569
_exptl_crystal_density_method 'not measured'
_exptl_crystal_description 'transparent parallelepiped'
_exptl_crystal_F_000 4624
_exptl_crystal_size_max 0.15
_exptl_crystal_size_mid 0.06
_exptl_crystal_size_min 0.06
_refine_diff_density_max 1.593
_refine_diff_density_min -1.137
_refine_diff_density_rms 0.105
_refine_ls_extinction_method none
_refine_ls_goodness_of_fit_ref 1.043
_refine_ls_hydrogen_treatment constr
_refine_ls_matrix_type full
_refine_ls_number_parameters 614
_refine_ls_number_reflns 12804
_refine_ls_number_restraints 94
_refine_ls_restrained_S_all 1.076
_refine_ls_R_factor_all 0.0791
_refine_ls_R_factor_gt 0.0536
_refine_ls_shift/su_max 0.001
_refine_ls_shift/su_mean 0.000
_refine_ls_structure_factor_coef Fsqd
_refine_ls_weighting_details 'calc w=1/[\s^2^(Fo^2^)+(0.0502P)^2^+54.9525P] where P=(Fo^2^+2Fc^2^)/3'
_refine_ls_weighting_scheme calc
_refine_ls_wR_factor_gt 0.1201
_refine_ls_wR_factor_ref 0.1329
_reflns_number_gt 9741
_reflns_number_total 12804
_reflns_threshold_expression >2sigma(I)
_cod_data_source_file b614745c.txt
_cod_data_source_block 3
_cod_depositor_comments
;
The following automatic conversions were performed:
'_symmetry_cell_setting' value 'Monoclinic' changed to 'monoclinic'
according to '/home/saulius/struct/CIF-dictionaries/cif_core.dic'
dictionary named 'cif_core.dic' version 2.4.1 from 2010-06-29.

Automatic conversion script
Id: cif_fix_enum 1527 2010-12-29 10:47:43Z saulius 
;
_cod_original_cell_volume 9650.4(10)
_cod_original_sg_symbol_H-M C2/c
_cod_database_code 7005013

loop_
_symmetry_equiv_pos_as_xyz
'x, y, z'
'-x, y, -z+1/2'
'x+1/2, y+1/2, z'
'-x+1/2, y+1/2, -z+1/2'
'-x, -y, -z'
'x, -y, z-1/2'
'-x+1/2, -y+1/2, -z'
'x+1/2, -y+1/2, z-1/2'

loop_
_atom_site_label
_atom_site_type_symbol
_atom_site_fract_x
_atom_site_fract_y
_atom_site_fract_z
_atom_site_U_iso_or_equiv
_atom_site_adp_type
_atom_site_occupancy
_atom_site_symmetry_multiplicity
_atom_site_calc_flag
_atom_site_refinement_flags
_atom_site_disorder_assembly
_atom_site_disorder_group
Pd1 Pd 0.239366(7) 1.04835(2) 0.622166(11) 0.01747(7) Uani 1 1 d . . .
O1 O 0.28212(7) 1.0542(2) 0.59962(10) 0.0215(5) Uani 1 1 d . . .
C1 C 0.32035(10) 1.0525(3) 0.64273(15) 0.0206(6) Uani 1 1 d . . .
C2 C 0.35541(11) 1.0499(3) 0.63488(16) 0.0235(7) Uani 1 1 d . . .
C3 C 0.39478(11) 1.0417(3) 0.68711(16) 0.0263(7) Uani 1 1 d . . .
H3 H 0.4183 1.0391 0.6835 0.032 Uiso 1 1 calc R . .
C4 C 0.40474(10) 1.0364(3) 0.74859(16) 0.0258(7) Uani 1 1 d . . .
C5 C 0.37301(10) 1.0458(3) 0.75688(16) 0.0260(7) Uani 1 1 d . . .
H5 H 0.3793 1.0481 0.7966 0.031 Uiso 1 1 calc R . .
C6 C 0.32982(10) 1.0521(3) 0.70527(15) 0.0208(6) Uani 1 1 d . . .
N7 N 0.29575(8) 1.0542(3) 0.70623(12) 0.0200(5) Uani 1 1 d . . .
C8 C 0.30245(10) 1.0713(3) 0.76433(15) 0.0225(7) Uani 1 1 d . . .
C9 C 0.30845(11) 1.1845(3) 0.78621(16) 0.0263(7) Uani 1 1 d . . .
H9 H 0.3074 1.2478 0.7626 0.032 Uiso 1 1 calc R . .
C10 C 0.31598(13) 1.2035(4) 0.84245(17) 0.0350(9) Uani 1 1 d . . .
H10 H 0.3206 1.2801 0.8581 0.042 Uiso 1 1 calc R . .
C11 C 0.31681(13) 1.1107(4) 0.87622(18) 0.0364(9) Uani 1 1 d . . .
H11 H 0.3220 1.1242 0.9149 0.044 Uiso 1 1 calc R . .
C12 C 0.31029(12) 1.0008(4) 0.85440(17) 0.0329(8) Uani 1 1 d . . .
H12 H 0.3102 0.9384 0.8775 0.040 Uiso 1 1 calc R . .
C13 C 0.30373(11) 0.9784(3) 0.79848(16) 0.0261(7) Uani 1 1 d . . .
C14 C 0.34692(11) 1.0574(4) 0.57205(16) 0.0276(8) Uani 1 1 d . . .
C15 C 0.32064(13) 0.9513(4) 0.53404(18) 0.0351(9) Uani 1 1 d . . .
H15A H 0.3145 0.9576 0.4933 0.053 Uiso 1 1 calc R . .
H15B H 0.2937 0.9486 0.5312 0.053 Uiso 1 1 calc R . .
H15C H 0.3370 0.8803 0.5535 0.053 Uiso 1 1 calc R . .
C16 C 0.38872(13) 1.0580(5) 0.57585(19) 0.0410(10) Uani 1 1 d . . .
H16A H 0.3824 1.0654 0.5350 0.061 Uiso 1 1 calc R . .
H16B H 0.4042 0.9855 0.5942 0.061 Uiso 1 1 calc R . .
H16C H 0.4064 1.1237 0.6007 0.061 Uiso 1 1 calc R . .
C17 C 0.32303(13) 1.1700(4) 0.54179(17) 0.0340(9) Uani 1 1 d . . .
H17A H 0.3402 1.2361 0.5668 0.051 Uiso 1 1 calc R . .
H17B H 0.2956 1.1698 0.5374 0.051 Uiso 1 1 calc R . .
H17C H 0.3180 1.1763 0.5017 0.051 Uiso 1 1 calc R . .
C18 C 0.45131(11) 1.0196(4) 0.80037(18) 0.0338(9) Uani 1 1 d . . .
C19 C 0.45717(12) 1.0152(5) 0.86181(18) 0.0471(12) Uani 1 1 d . . .
H19A H 0.4483 1.0893 0.8693 0.071 Uiso 1 1 calc R . .
H19B H 0.4873 1.0010 0.8938 0.071 Uiso 1 1 calc R . .
H19C H 0.4397 0.9526 0.8617 0.071 Uiso 1 1 calc R . .
C20 C 0.46656(15) 0.9040(5) 0.7898(2) 0.0540(13) Uani 1 1 d . . .
H20A H 0.4960 0.8888 0.8238 0.081 Uiso 1 1 calc R . .
H20B H 0.4653 0.9087 0.7522 0.081 Uiso 1 1 calc R . .
H20C H 0.4480 0.8409 0.7866 0.081 Uiso 1 1 calc R . .
C21 C 0.47762(12) 1.1207(5) 0.80060(19) 0.0439(11) Uani 1 1 d . . .
H21A H 0.4682 1.1932 0.8086 0.066 Uiso 1 1 calc R . .
H21B H 0.4736 1.1255 0.7611 0.066 Uiso 1 1 calc R . .
H21C H 0.5079 1.1080 0.8322 0.066 Uiso 1 1 calc R . .
C22 C 0.29995(13) 0.8574(4) 0.77732(18) 0.0328(8) Uani 1 1 d . . .
F23 F 0.33486(8) 0.8235(2) 0.77942(12) 0.0420(6) Uani 1 1 d . . .
F24 F 0.26683(8) 0.8409(2) 0.71957(12) 0.0438(6) Uani 1 1 d . . .
F25 F 0.29533(10) 0.7810(2) 0.81083(13) 0.0505(7) Uani 1 1 d . . .
N31 N 0.19256(8) 1.0347(2) 0.63600(12) 0.0176(5) Uani 1 1 d . . .
C32 C 0.19688(10) 1.0335(3) 0.68928(14) 0.0211(7) Uani 1 1 d . . .
H32 H 0.2247 1.0410 0.7255 0.025 Uiso 1 1 calc R . .
C33 C 0.16233(11) 1.0218(3) 0.69351(15) 0.0218(7) Uani 1 1 d . . .
H33 H 0.1668 1.0211 0.7322 0.026 Uiso 1 1 calc R . .
C34 C 0.12125(10) 1.0111(3) 0.64172(15) 0.0210(7) Uani 1 1 d . . .
C35 C 0.11719(10) 1.0115(3) 0.58658(15) 0.0217(7) Uani 1 1 d . . .
H35 H 0.0897 1.0039 0.5499 0.026 Uiso 1 1 calc R . .
C36 C 0.15268(10) 1.0230(3) 0.58469(14) 0.0191(6) Uani 1 1 d . . .
C37 C 0.15079(10) 1.0244(3) 0.52842(14) 0.0198(7) Uani 1 1 d . . .
C38 C 0.11364(10) 1.0118(3) 0.47087(15) 0.0242(7) Uani 1 1 d . . .
H38 H 0.0869 1.0034 0.4660 0.029 Uiso 1 1 calc R . .
C39 C 0.11537(11) 1.0113(3) 0.42023(15) 0.0237(7) Uani 1 1 d . . .
C40 C 0.15542(11) 1.0240(3) 0.43053(15) 0.0258(8) Uani 1 1 d . . .
H40 H 0.1580 1.0231 0.3972 0.031 Uiso 1 1 calc R . .
C41 C 0.19145(11) 1.0377(3) 0.48845(15) 0.0241(7) Uani 1 1 d . . .
H41 H 0.2185 1.0472 0.4943 0.029 Uiso 1 1 calc R . .
N42 N 0.18910(8) 1.0379(3) 0.53667(12) 0.0195(5) Uani 1 1 d . . .
C43 C 0.08269(11) 0.9993(4) 0.64568(16) 0.0266(7) Uani 1 1 d . . .
C44 C 0.04071(11) 1.0015(4) 0.58336(17) 0.0332(9) Uani 1 1 d . . .
H44A H 0.0385 1.0742 0.5628 0.050 Uiso 1 1 calc R . .
H44B H 0.0168 0.9957 0.5878 0.050 Uiso 1 1 calc R . .
H44C H 0.0398 0.9359 0.5594 0.050 Uiso 1 1 calc R . .
C45 C 0.08343(13) 1.1009(4) 0.6836(2) 0.0412(11) Uani 1 1 d . . .
H45A H 0.0827 1.1744 0.6646 0.062 Uiso 1 1 calc R . .
H45B H 0.1096 1.0970 0.7246 0.062 Uiso 1 1 calc R . .
H45C H 0.0584 1.0960 0.6856 0.062 Uiso 1 1 calc R . .
C46 C 0.08686(13) 0.8841(4) 0.6770(2) 0.0401(10) Uani 1 1 d . . .
H46A H 0.0630 0.8756 0.6813 0.060 Uiso 1 1 calc R . .
H46B H 0.1139 0.8829 0.7172 0.060 Uiso 1 1 calc R . .
H46C H 0.0864 0.8199 0.6527 0.060 Uiso 1 1 calc R . .
C47 C 0.07565(11) 0.9988(4) 0.35563(16) 0.0300(8) Uani 1 1 d . . .
C48 C 0.03481(12) 0.9919(5) 0.35368(17) 0.0384(10) Uani 1 1 d . . .
H48A H 0.0363 0.9249 0.3773 0.058 Uiso 1 1 calc R . .
H48B H 0.0103 0.9835 0.3116 0.058 Uiso 1 1 calc R . .
H48C H 0.0316 1.0629 0.3709 0.058 Uiso 1 1 calc R . .
C49 C 0.07986(14) 0.8890(5) 0.3278(2) 0.0467(12) Uani 1 1 d . . .
H49A H 0.0823 0.8218 0.3520 0.070 Uiso 1 1 calc R . .
H49B H 0.1054 0.8943 0.3272 0.070 Uiso 1 1 calc R . .
H49C H 0.0545 0.8803 0.2863 0.070 Uiso 1 1 calc R . .
C50 C 0.07302(14) 1.1059(5) 0.31908(19) 0.0469(12) Uani 1 1 d . . .
H50A H 0.0476 1.1000 0.2775 0.070 Uiso 1 1 calc R . .
H50B H 0.0986 1.1095 0.3184 0.070 Uiso 1 1 calc R . .
H50C H 0.0712 1.1763 0.3381 0.070 Uiso 1 1 calc R . .
P60 P 0.43087(5) 1.21400(12) 1.00829(7) 0.0511(3) Uani 1 1 d . . .
F61 F 0.44183(12) 1.2003(4) 1.07459(15) 0.0813(11) Uani 1 1 d . . .
F62 F 0.45261(9) 1.3364(3) 1.02499(14) 0.0569(8) Uani 1 1 d . . .
F63 F 0.42074(16) 1.2246(4) 0.94234(18) 0.0969(14) Uani 1 1 d . . .
F64 F 0.41016(15) 1.0879(3) 0.9916(2) 0.0891(12) Uani 1 1 d . . .
F65 F 0.38670(9) 1.2658(3) 0.98520(15) 0.0609(8) Uani 1 1 d . . .
F66 F 0.47423(16) 1.1581(4) 1.0285(3) 0.128(2) Uani 1 1 d . . .
B70 B 0.2060(2) 0.8750(5) 0.8535(3) 0.0317(17) Uani 0.686(3) 1 d PD A 1
F71 F 0.22721(13) 0.8579(5) 0.8271(2) 0.088(2) Uani 0.686(3) 1 d PD A 1
F72 F 0.17960(13) 0.9736(3) 0.82761(16) 0.0484(9) Uani 0.686(3) 1 d PD A 1
F73 F 0.2302(3) 0.8880(9) 0.9151(3) 0.0568(12) Uani 0.686(3) 1 d PD A 1
F74 F 0.1764(2) 0.7830(6) 0.8377(6) 0.0522(12) Uani 0.686(3) 1 d PD A 1
B70X B 0.2192(4) 0.8587(10) 0.8638(6) 0.0317(17) Uani 0.314(3) 1 d PD A 2
F71X F 0.2540(3) 0.7893(8) 0.8805(4) 0.088(2) Uani 0.314(3) 1 d PD A 2
F72X F 0.2142(3) 0.9439(7) 0.8245(3) 0.0484(9) Uani 0.314(3) 1 d PD A 2
F73X F 0.2243(8) 0.9070(19) 0.9151(6) 0.0568(12) Uani 0.314(3) 1 d PD A 2
F74X F 0.1823(4) 0.7898(13) 0.8347(13) 0.0522(12) Uani 0.314(3) 1 d PD A 2
C80 C -0.04906(16) 0.6555(4) 0.4918(2) 0.0487(12) Uani 1 1 d . . .
H80A H -0.0248 0.6570 0.4874 0.058 Uiso 1 1 calc R . .
H80B H -0.0502 0.5773 0.5061 0.058 Uiso 1 1 calc R . .
Cl81 Cl -0.04054(5) 0.75875(12) 0.54546(6) 0.0605(4) Uani 1 1 d . . .
Cl82 Cl -0.09657(4) 0.68193(12) 0.42152(6) 0.0592(3) Uani 1 1 d . . .
C90 C 0.2218(2) 0.1924(5) 0.8961(4) 0.112(4) Uani 1 1 d . . .
H90A H 0.2280 0.1375 0.8737 0.134 Uiso 1 1 calc R . .
H90B H 0.2182 0.1464 0.9243 0.134 Uiso 1 1 calc R . .
Cl91 Cl 0.17447(4) 0.26043(12) 0.84545(7) 0.0567(3) Uani 1 1 d . . .
Cl92 Cl 0.26541(4) 0.28347(9) 0.93852(5) 0.0466(3) Uani 1 1 d . . .

loop_
_atom_site_aniso_label
_atom_site_aniso_U_11
_atom_site_aniso_U_22
_atom_site_aniso_U_33
_atom_site_aniso_U_23
_atom_site_aniso_U_13
_atom_site_aniso_U_12
Pd1 0.01329(11) 0.02425(13) 0.01490(11) -0.00193(10) 0.00797(9) -0.00030(10)
O1 0.0169(10) 0.0298(13) 0.0197(11) -0.0034(10) 0.0115(9) -0.0019(10)
C1 0.0214(15) 0.0204(16) 0.0227(15) -0.0039(13) 0.0139(13) -0.0025(13)
C2 0.0203(15) 0.0276(17) 0.0262(16) -0.0039(15) 0.0153(14) -0.0025(14)
C3 0.0194(15) 0.035(2) 0.0297(18) -0.0009(16) 0.0167(14) 0.0027(15)
C4 0.0154(15) 0.034(2) 0.0239(16) -0.0010(15) 0.0086(13) 0.0005(14)
C5 0.0173(15) 0.038(2) 0.0208(16) -0.0004(15) 0.0096(13) -0.0016(15)
C6 0.0176(14) 0.0237(16) 0.0215(15) -0.0014(14) 0.0114(13) -0.0003(13)
N7 0.0169(12) 0.0255(14) 0.0174(12) -0.0009(11) 0.0095(10) -0.0009(11)
C8 0.0147(14) 0.035(2) 0.0162(15) -0.0018(13) 0.0076(12) -0.0007(13)
C9 0.0274(18) 0.0295(19) 0.0232(17) 0.0012(14) 0.0150(15) 0.0007(15)
C10 0.039(2) 0.039(2) 0.0253(19) -0.0042(17) 0.0173(17) 0.0001(18)
C11 0.040(2) 0.047(3) 0.0252(19) 0.0020(18) 0.0207(18) 0.0002(19)
C12 0.0296(19) 0.044(2) 0.0259(19) 0.0069(17) 0.0158(16) 0.0029(17)
C13 0.0213(16) 0.029(2) 0.0263(17) 0.0027(14) 0.0127(14) 0.0033(14)
C14 0.0221(16) 0.041(2) 0.0251(17) -0.0086(16) 0.0163(14) -0.0049(15)
C15 0.035(2) 0.044(2) 0.0313(19) -0.0113(18) 0.0215(17) -0.0023(19)
C16 0.0286(19) 0.069(3) 0.035(2) -0.009(2) 0.0241(18) -0.005(2)
C17 0.034(2) 0.046(2) 0.0254(18) 0.0000(17) 0.0186(17) -0.0060(18)
C18 0.0179(16) 0.053(3) 0.0275(19) 0.0042(17) 0.0111(15) 0.0052(16)
C19 0.0181(18) 0.088(4) 0.0246(19) 0.012(2) 0.0057(16) 0.006(2)
C20 0.033(2) 0.071(4) 0.050(3) 0.014(3) 0.018(2) 0.025(2)
C21 0.0214(18) 0.074(3) 0.032(2) -0.004(2) 0.0128(17) -0.010(2)
C22 0.035(2) 0.034(2) 0.033(2) 0.0031(17) 0.0209(18) -0.0020(17)
F23 0.0442(14) 0.0396(14) 0.0470(14) 0.0004(11) 0.0286(12) 0.0093(11)
F24 0.0420(14) 0.0340(13) 0.0421(14) -0.0076(11) 0.0156(12) -0.0067(11)
F25 0.0750(19) 0.0331(14) 0.0629(18) 0.0092(13) 0.0506(16) 0.0006(13)
N31 0.0151(12) 0.0233(14) 0.0160(12) -0.0019(11) 0.0098(10) -0.0007(10)
C32 0.0201(15) 0.0275(18) 0.0154(14) -0.0012(13) 0.0098(12) -0.0001(13)
C33 0.0217(16) 0.0293(19) 0.0170(15) 0.0003(13) 0.0124(13) 0.0009(13)
C34 0.0194(15) 0.0273(17) 0.0190(15) 0.0005(13) 0.0123(13) 0.0002(13)
C35 0.0145(14) 0.0322(19) 0.0165(15) -0.0012(13) 0.0076(12) 0.0005(13)
C36 0.0160(14) 0.0255(17) 0.0152(14) -0.0001(12) 0.0084(12) 0.0021(12)
C37 0.0170(14) 0.0262(18) 0.0171(14) 0.0008(12) 0.0102(12) 0.0024(12)
C38 0.0160(15) 0.040(2) 0.0165(15) -0.0003(14) 0.0089(13) 0.0004(14)
C39 0.0188(15) 0.037(2) 0.0151(15) 0.0013(14) 0.0095(13) 0.0021(14)
C40 0.0227(16) 0.041(2) 0.0179(15) 0.0013(14) 0.0138(14) 0.0023(15)
C41 0.0193(15) 0.036(2) 0.0205(15) 0.0001(15) 0.0132(13) 0.0018(14)
N42 0.0159(12) 0.0265(15) 0.0162(12) -0.0006(11) 0.0092(10) -0.0001(11)
C43 0.0198(16) 0.044(2) 0.0202(16) 0.0001(15) 0.0135(14) -0.0006(15)
C44 0.0174(16) 0.061(3) 0.0242(18) 0.0006(18) 0.0136(15) -0.0008(17)
C45 0.031(2) 0.064(3) 0.040(2) -0.018(2) 0.0269(19) -0.005(2)
C46 0.032(2) 0.057(3) 0.037(2) 0.008(2) 0.0227(18) -0.006(2)
C47 0.0204(16) 0.051(2) 0.0163(16) -0.0009(16) 0.0091(14) 0.0012(16)
C48 0.0184(17) 0.074(3) 0.0195(17) -0.0063(19) 0.0085(14) -0.0015(18)
C49 0.035(2) 0.067(3) 0.030(2) -0.017(2) 0.0130(18) 0.000(2)
C50 0.033(2) 0.067(3) 0.024(2) 0.011(2) 0.0061(17) -0.001(2)
P60 0.0533(8) 0.0499(8) 0.0566(8) 0.0126(6) 0.0349(7) 0.0085(6)
F61 0.084(2) 0.101(3) 0.0506(19) 0.0208(19) 0.0329(18) -0.019(2)
F62 0.0475(16) 0.0648(19) 0.0554(17) 0.0035(15) 0.0272(14) -0.0141(14)
F63 0.149(4) 0.097(3) 0.080(3) -0.008(2) 0.086(3) -0.021(3)
F64 0.136(4) 0.052(2) 0.110(3) 0.010(2) 0.087(3) 0.011(2)
F65 0.0437(16) 0.0539(18) 0.065(2) -0.0103(15) 0.0187(15) -0.0059(14)
F66 0.114(4) 0.106(4) 0.193(6) 0.059(4) 0.105(4) 0.061(3)
B70 0.069(6) 0.017(3) 0.020(3) -0.001(2) 0.031(4) 0.010(3)
F71 0.045(2) 0.145(5) 0.091(3) -0.081(4) 0.050(2) -0.032(3)
F72 0.082(3) 0.0308(18) 0.0323(17) 0.0015(14) 0.0327(19) -0.0035(17)
F73 0.034(3) 0.101(4) 0.0272(13) -0.0102(18) 0.0117(14) 0.020(2)
F74 0.058(2) 0.0331(17) 0.052(2) 0.0027(14) 0.023(2) -0.0044(16)
B70X 0.069(6) 0.017(3) 0.020(3) -0.001(2) 0.031(4) 0.010(3)
F71X 0.045(2) 0.145(5) 0.091(3) -0.081(4) 0.050(2) -0.032(3)
F72X 0.082(3) 0.0308(18) 0.0323(17) 0.0015(14) 0.0327(19) -0.0035(17)
F73X 0.034(3) 0.101(4) 0.0272(13) -0.0102(18) 0.0117(14) 0.020(2)
F74X 0.058(2) 0.0331(17) 0.052(2) 0.0027(14) 0.023(2) -0.0044(16)
C80 0.047(3) 0.046(3) 0.040(2) -0.002(2) 0.016(2) 0.006(2)
Cl81 0.0789(9) 0.0520(7) 0.0399(6) -0.0081(6) 0.0271(6) -0.0061(7)
Cl82 0.0547(7) 0.0536(7) 0.0412(6) -0.0013(6) 0.0099(6) 0.0020(6)
C90 0.074(4) 0.032(3) 0.109(6) 0.012(3) -0.020(4) -0.019(3)
Cl91 0.0437(6) 0.0470(7) 0.0654(8) -0.0002(6) 0.0224(6) -0.0100(5)
Cl92 0.0456(6) 0.0303(5) 0.0463(6) 0.0031(5) 0.0153(5) -0.0010(4)

loop_
_atom_type_symbol
_atom_type_description
_atom_type_scat_dispersion_real
_atom_type_scat_dispersion_imag
_atom_type_scat_source
C C 0.0033 0.0016 'International Tables Vol C Tables 4.2.6.8 and 6.1.1.4'
H H 0.0000 0.0000 'International Tables Vol C Tables 4.2.6.8 and 6.1.1.4'
B B 0.0013 0.0007 'International Tables Vol C Tables 4.2.6.8 and 6.1.1.4'
N N 0.0061 0.0033 'International Tables Vol C Tables 4.2.6.8 and 6.1.1.4'
O O 0.0106 0.0060 'International Tables Vol C Tables 4.2.6.8 and 6.1.1.4'
F F 0.0171 0.0103 'International Tables Vol C Tables 4.2.6.8 and 6.1.1.4'
P P 0.1023 0.0942 'International Tables Vol C Tables 4.2.6.8 and 6.1.1.4'
Pd Pd -0.9988 1.0072 'International Tables Vol C Tables 4.2.6.8 and 6.1.1.4'
Cl Cl 0.1484 0.1585 'International Tables Vol C Tables 4.2.6.8 and 6.1.1.4'

loop_
_geom_angle_atom_site_label_1
_geom_angle_atom_site_label_2
_geom_angle_atom_site_label_3
_geom_angle
_geom_angle_site_symmetry_1
_geom_angle_site_symmetry_3
_geom_angle_publ_flag
N42 Pd1 N31 80.48(11) . . ?
N42 Pd1 O1 93.91(10) . . ?
N31 Pd1 O1 173.95(10) . . ?
N42 Pd1 N7 172.81(11) . . ?
N31 Pd1 N7 106.41(10) . . ?
O1 Pd1 N7 79.11(10) . . ?
C1 O1 Pd1 115.7(2) . . ?
O1 C1 C2 123.2(3) . . ?
O1 C1 C6 117.0(3) . . ?
C2 C1 C6 119.8(3) . . ?
C3 C2 C1 114.6(3) . . ?
C3 C2 C14 124.4(3) . . ?
C1 C2 C14 121.0(3) . . ?
C2 C3 C4 126.6(3) . . ?
C5 C4 C3 119.6(3) . . ?
C5 C4 C18 123.1(3) . . ?
C3 C4 C18 117.3(3) . . ?
C4 C5 C6 119.3(3) . . ?
N7 C6 C5 126.1(3) . . ?
N7 C6 C1 113.9(3) . . ?
C5 C6 C1 120.0(3) . . ?
C6 N7 C8 116.7(3) . . ?
C6 N7 Pd1 114.1(2) . . ?
C8 N7 Pd1 128.9(2) . . ?
C13 C8 C9 120.5(3) . . ?
C13 C8 N7 121.5(3) . . ?
C9 C8 N7 117.9(3) . . ?
C10 C9 C8 119.3(4) . . ?
C9 C10 C11 120.0(4) . . ?
C12 C11 C10 120.5(4) . . ?
C11 C12 C13 120.8(4) . . ?
C8 C13 C12 118.7(4) . . ?
C8 C13 C22 121.0(3) . . ?
C12 C13 C22 120.2(4) . . ?
C2 C14 C17 109.0(3) . . ?
C2 C14 C16 111.1(3) . . ?
C17 C14 C16 108.2(3) . . ?
C2 C14 C15 109.7(3) . . ?
C17 C14 C15 110.9(3) . . ?
C16 C14 C15 107.9(3) . . ?
C4 C18 C19 111.9(3) . . ?
C4 C18 C21 109.0(3) . . ?
C19 C18 C21 108.7(4) . . ?
C4 C18 C20 107.8(4) . . ?
C19 C18 C20 109.1(4) . . ?
C21 C18 C20 110.4(4) . . ?
F25 C22 F24 106.6(3) . . ?
F25 C22 F23 106.1(3) . . ?
F24 C22 F23 105.4(3) . . ?
F25 C22 C13 112.7(3) . . ?
F24 C22 C13 113.4(3) . . ?
F23 C22 C13 112.0(3) . . ?
C32 N31 C36 118.2(3) . . ?
C32 N31 Pd1 127.2(2) . . ?
C36 N31 Pd1 114.6(2) . . ?
N31 C32 C33 122.3(3) . . ?
C32 C33 C34 120.5(3) . . ?
C33 C34 C35 116.6(3) . . ?
C33 C34 C43 121.1(3) . . ?
C35 C34 C43 122.3(3) . . ?
C36 C35 C34 120.7(3) . . ?
N31 C36 C35 121.6(3) . . ?
N31 C36 C37 114.7(3) . . ?
C35 C36 C37 123.7(3) . . ?
N42 C37 C38 121.2(3) . . ?
N42 C37 C36 114.1(3) . . ?
C38 C37 C36 124.7(3) . . ?
C37 C38 C39 120.3(3) . . ?
C40 C39 C38 116.9(3) . . ?
C40 C39 C47 120.2(3) . . ?
C38 C39 C47 122.9(3) . . ?
C41 C40 C39 120.9(3) . . ?
N42 C41 C40 121.2(3) . . ?
C41 N42 C37 119.4(3) . . ?
C41 N42 Pd1 124.4(2) . . ?
C37 N42 Pd1 116.1(2) . . ?
C44 C43 C34 111.8(3) . . ?
C44 C43 C46 109.6(3) . . ?
C34 C43 C46 107.9(3) . . ?
C44 C43 C45 109.1(3) . . ?
C34 C43 C45 108.4(3) . . ?
C46 C43 C45 110.0(3) . . ?
C48 C47 C49 108.9(4) . . ?
C48 C47 C39 112.2(3) . . ?
C49 C47 C39 108.8(3) . . ?
C48 C47 C50 108.6(4) . . ?
C49 C47 C50 110.1(4) . . ?
C39 C47 C50 108.1(3) . . ?
F65 P60 F66 177.1(3) . . ?
F65 P60 F62 92.43(18) . . ?
F66 P60 F62 89.5(3) . . ?
F65 P60 F63 89.9(2) . . ?
F66 P60 F63 87.9(3) . . ?
F62 P60 F63 90.3(2) . . ?
F65 P60 F61 91.5(2) . . ?
F66 P60 F61 90.6(3) . . ?
F62 P60 F61 90.4(2) . . ?
F63 P60 F61 178.4(3) . . ?
F65 P60 F64 89.4(2) . . ?
F66 P60 F64 88.6(3) . . ?
F62 P60 F64 178.1(2) . . ?
F63 P60 F64 89.3(2) . . ?
F61 P60 F64 89.9(2) . . ?
F71 B70 F73 117.1(5) . . ?
F71 B70 F72 109.1(4) . . ?
F73 B70 F72 108.0(4) . . ?
F71 B70 F74 109.8(4) . . ?
F73 B70 F74 108.5(4) . . ?
F72 B70 F74 103.5(5) . . ?
F72X B70X F71X 110.8(6) . . ?
F72X B70X F73X 110.6(6) . . ?
F71X B70X F73X 109.7(6) . . ?
F72X B70X F74X 108.5(6) . . ?
F71X B70X F74X 108.8(6) . . ?
F73X B70X F74X 108.4(6) . . ?
Cl82 C80 Cl81 111.4(3) . . ?
Cl91 C90 Cl92 115.3(3) . . ?

loop_
_geom_bond_atom_site_label_1
_geom_bond_atom_site_label_2
_geom_bond_distance
_geom_bond_site_symmetry_2
_geom_bond_publ_flag
Pd1 N42 1.989(3) . ?
Pd1 N31 2.012(3) . ?
Pd1 O1 2.024(2) . ?
Pd1 N7 2.050(3) . ?
O1 C1 1.242(4) . ?
C1 C2 1.458(4) . ?
C1 C6 1.499(4) . ?
C2 C3 1.354(5) . ?
C2 C14 1.524(5) . ?
C3 C4 1.466(5) . ?
C4 C5 1.345(5) . ?
C4 C18 1.521(5) . ?
C5 C6 1.428(4) . ?
C6 N7 1.306(4) . ?
N7 C8 1.439(4) . ?
C8 C13 1.391(5) . ?
C8 C9 1.396(5) . ?
C9 C10 1.381(5) . ?
C10 C11 1.389(6) . ?
C11 C12 1.359(6) . ?
C12 C13 1.394(5) . ?
C13 C22 1.483(6) . ?
C14 C17 1.528(6) . ?
C14 C16 1.529(5) . ?
C14 C15 1.543(5) . ?
C18 C19 1.529(6) . ?
C18 C21 1.532(6) . ?
C18 C20 1.542(7) . ?
C22 F25 1.337(5) . ?
C22 F24 1.345(5) . ?
C22 F23 1.350(5) . ?
N31 C32 1.339(4) . ?
N31 C36 1.358(4) . ?
C32 C33 1.383(4) . ?
C33 C34 1.387(5) . ?
C34 C35 1.393(5) . ?
C34 C43 1.530(5) . ?
C35 C36 1.381(4) . ?
C36 C37 1.465(4) . ?
C37 N42 1.349(4) . ?
C37 C38 1.388(4) . ?
C38 C39 1.392(5) . ?
C39 C40 1.389(5) . ?
C39 C47 1.528(5) . ?
C40 C41 1.379(5) . ?
C41 N42 1.342(4) . ?
C43 C44 1.522(5) . ?
C43 C46 1.532(6) . ?
C43 C45 1.538(6) . ?
C47 C48 1.521(5) . ?
C47 C49 1.522(6) . ?
C47 C50 1.543(6) . ?
P60 F65 1.541(3) . ?
P60 F66 1.551(4) . ?
P60 F62 1.567(3) . ?
P60 F63 1.584(4) . ?
P60 F61 1.584(4) . ?
P60 F64 1.592(4) . ?
B70 F71 1.349(5) . ?
B70 F73 1.369(5) . ?
B70 F72 1.412(5) . ?
B70 F74 1.423(5) . ?
B70X F72X 1.372(7) . ?
B70X F71X 1.386(7) . ?
B70X F73X 1.388(7) . ?
B70X F74X 1.402(7) . ?
C80 Cl82 1.746(5) . ?
C80 Cl81 1.749(5) . ?
C90 Cl91 1.710(6) . ?
C90 Cl92 1.734(6) . ?
